data_7058871
loop_
_publ_author_name
'Du, Rongkai'
'Xu, Juan'
'Zhang, Lei'
'Ning, Lifeng'
'Li, Shan'

_publ_section_title
;
 Ethinyl estradiol cocrystals assembled by chain structures: improvement
 in stability and solubility
;
_journal_issue 43
_journal_name_full 'New Journal of Chemistry'
_journal_page_first 16889
_journal_paper_doi 10.1039/C9NJ04147H
_journal_volume 43
_journal_year 2019
_chemical_absolute_configuration syn
_chemical_formula_moiety 'C20 H24 O2, 2(C2 H5 N)'
_chemical_formula_sum 'C24 H34 N2 O2'
_chemical_formula_weight 382.53
_space_group_crystal_system monoclinic
_space_group_IT_number 5
_space_group_name_Hall 'C 2y'
_space_group_name_H-M_alt 'C 1 2 1'
_symmetry_space_group_name_Hall 'C 2y'
_symmetry_space_group_name_H-M 'C 1 2 1'
_atom_sites_solution_hydrogens mixed
_atom_sites_solution_primary dual
_audit_creation_date 2019-07-03
_audit_creation_method
;
Olex2 1.2
(compiled 2018.05.29 svn.r3508 for OlexSys, GUI svn.r5506)
;
_audit_update_record
;
2019-07-05 deposited with the CCDC.    2019-10-03 downloaded from the CCDC.
;
_cell_angle_alpha 90
_cell_angle_beta 91.921(10)
_cell_angle_gamma 90
_cell_formula_units_Z 4
_cell_length_a 11.9146(13)
_cell_length_b 6.9435(8)
_cell_length_c 26.361(3)
_cell_measurement_reflns_used 1339
_cell_measurement_temperature 173.00(15)
_cell_measurement_theta_max 26.4000
_cell_measurement_theta_min 3.6950
_cell_volume 2179.6(4)
_computing_cell_refinement 'CrysAlisPro 1.171.38.41 (Rigaku OD, 2015)'
_computing_data_collection 'CrysAlisPro 1.171.38.41 (Rigaku OD, 2015)'
_computing_data_reduction 'CrysAlisPro 1.171.38.41 (Rigaku OD, 2015)'
_computing_molecular_graphics 'Olex2 (Dolomanov et al., 2009)'
_computing_publication_material 'Olex2 (Dolomanov et al., 2009)'
_computing_structure_refinement 'ShelXL (Sheldrick, 2015)'
_computing_structure_solution 'ShelXT (Sheldrick, 2015)'
_diffrn_ambient_environment air
_diffrn_ambient_temperature 173.00(15)
_diffrn_detector 'CCD plate'
_diffrn_detector_area_resol_mean 16.1213
_diffrn_detector_type Eos
_diffrn_measured_fraction_theta_full 0.997
_diffrn_measured_fraction_theta_max 0.824
_diffrn_measurement_details
;
List of Runs (angles in degrees, time in seconds):

  # Type    Start    End  Width  t~exp~   \w     \q     \k     \f   Frames
#--------------------------------------------------------------------------
  1  \w    -29.00  65.00   1.00    7.50    --   15.49   0.00   0.00   94
  2  \w      8.00  77.00   1.00    7.50    --   15.49  38.00  60.00   69
  3  \w     58.00  88.00   1.00    7.50    --   15.49 178.00 -30.00   30
  4  \w    -23.00   5.00   1.00    7.50    --  -16.28-102.00 -39.00   28
;
_diffrn_measurement_device 'four-circle diffractometer'
_diffrn_measurement_device_type 'Xcalibur, Eos, Gemini'
_diffrn_measurement_method '\w scans'
_diffrn_orient_matrix_type 'CrysAlisPro convention (1999,Acta A55,543-557)'
_diffrn_orient_matrix_UB_11 -0.0237395000
_diffrn_orient_matrix_UB_12 0.0052729000
_diffrn_orient_matrix_UB_13 -0.0250033000
_diffrn_orient_matrix_UB_21 0.0262326000
_diffrn_orient_matrix_UB_22 -0.0884975000
_diffrn_orient_matrix_UB_23 -0.0060232000
_diffrn_orient_matrix_UB_31 -0.0479596000
_diffrn_orient_matrix_UB_32 -0.0508293000
_diffrn_orient_matrix_UB_33 0.0078858000
_diffrn_radiation_monochromator graphite
_diffrn_radiation_probe x-ray
_diffrn_radiation_type MoK\a
_diffrn_radiation_wavelength 0.71073
_diffrn_reflns_av_R_equivalents 0.0231
_diffrn_reflns_av_unetI/netI 0.0426
_diffrn_reflns_Laue_measured_fraction_full 0.997
_diffrn_reflns_Laue_measured_fraction_max 0.824
_diffrn_reflns_limit_h_max 15
_diffrn_reflns_limit_h_min -14
_diffrn_reflns_limit_k_max 7
_diffrn_reflns_limit_k_min -9
_diffrn_reflns_limit_l_max 36
_diffrn_reflns_limit_l_min -33
_diffrn_reflns_number 5217
_diffrn_reflns_point_group_measured_fraction_full 0.786
_diffrn_reflns_point_group_measured_fraction_max 0.615
_diffrn_reflns_theta_full 25.242
_diffrn_reflns_theta_max 29.394
_diffrn_reflns_theta_min 3.396
_diffrn_source 'fine-focus sealed X-ray tube'
_diffrn_source_type 'Enhance (Mo) X-ray Source'
_exptl_absorpt_coefficient_mu 0.074
_exptl_absorpt_correction_T_max 1.00000
_exptl_absorpt_correction_T_min 0.63182
_exptl_absorpt_correction_type multi-scan
_exptl_absorpt_process_details
;
CrysAlisPro 1.171.38.41 (Rigaku Oxford Diffraction, 2015)
Empirical absorption correction using spherical harmonics,
 implemented in SCALE3 ABSPACK scaling algorithm.
;
_exptl_crystal_colour 'clear light colourless'
_exptl_crystal_colour_lustre clear
_exptl_crystal_colour_modifier light
_exptl_crystal_colour_primary colourless
_exptl_crystal_density_diffrn 1.166
_exptl_crystal_description plate
_exptl_crystal_F_000 832
_exptl_crystal_size_max 0.3
_exptl_crystal_size_mid 0.26
_exptl_crystal_size_min 0.12
_refine_diff_density_max 0.524
_refine_diff_density_min -0.246
_refine_diff_density_rms 0.044
_refine_ls_abs_structure_details
;
 Flack x determined using 723 quotients [(I+)-(I-)]/[(I+)+(I-)]
 (Parsons and Flack (2004), Acta Cryst. A60, s61).
;
_refine_ls_abs_structure_Flack -0.3(10)
_refine_ls_extinction_method none
_refine_ls_goodness_of_fit_ref 1.054
_refine_ls_hydrogen_treatment mixed
_refine_ls_matrix_type full
_refine_ls_number_parameters 284
_refine_ls_number_reflns 3725
_refine_ls_number_restraints 2
_refine_ls_restrained_S_all 1.054
_refine_ls_R_factor_all 0.0815
_refine_ls_R_factor_gt 0.0629
_refine_ls_shift/su_max 0.001
_refine_ls_shift/su_mean 0.000
_refine_ls_structure_factor_coef Fsqd
_refine_ls_weighting_details
;
 w=1/[\s^2^(Fo^2^)+(0.0736P)^2^+1.5555P]
 where P=(Fo^2^+2Fc^2^)/3
;
_refine_ls_weighting_scheme calc
_refine_ls_wR_factor_gt 0.1570
_refine_ls_wR_factor_ref 0.1717
_reflns_Friedel_coverage 0.385
_reflns_Friedel_fraction_full 0.533
_reflns_Friedel_fraction_max 0.371
_reflns_number_gt 2898
_reflns_number_total 3725
_reflns_threshold_expression 'I > 2\s(I)'
_cod_data_source_file c9nj04147h2.cif
_cod_data_source_block EE-PZ
_cod_depositor_comments 'Adding full bibliography for 7058869--7058873.cif.'
_cod_database_code 7058871
_shelxl_version_number 2013-2
_shelx_space_group_comment
;
The symmetry employed for this shelxl refinement is uniquely defined
by the following loop, which should always be used as a source of
symmetry information in preference to the above space-group names.
They are only intended as comments.
;
_shelx_estimated_absorpt_t_max 0.991
_shelx_estimated_absorpt_t_min 0.978
_reflns_odcompleteness_completeness 99.79
_reflns_odcompleteness_iscentric 1
_reflns_odcompleteness_theta 26.32
_olex2_refinement_description
;
1. Fixed Uiso
 At 1.2 times of:
  All C(H) groups, All C(H,H) groups
 At 1.5 times of:
  All C(H,H,H) groups
2. Restrained distances
 N1-H1B
 0.86 with sigma of 0.01
3. Others
 Sof(H25C)=Sof(H25D)=Sof(H24C)=Sof(H24D)=Sof(N2B)=Sof(H2B)=1-FVAR(1)
 Sof(H25A)=Sof(H25B)=Sof(H24A)=Sof(H24B)=Sof(N2A)=Sof(H2AA)=FVAR(1)
4.a Everything fixed:
 H1B
4.b Ternary CH refined with riding coordinates:
 C14(H14), C9(H9), C8(H8)
4.c Secondary CH2 refined with riding coordinates:
 C16(H16A,H16B), C15(H15A,H15B), C12(H12A,H12B), C11(H11A,H11B), C7(H7A,H7B),
 C6(H6A,H6B), C23(H23A,H23B), C22(H22A,H22B), C25(H25C,H25D), C25(H25A,H25B),
 C24(H24C,H24D), C24(H24A,H24B)
4.d Aromatic/amide H refined with riding coordinates:
 C1(H1A), C2(H2A), C4(H4)
4.e Idealised Me refined as rotating group:
 C18(H18A,H18B,H18C)
4.f :
 C21(H21)
;
_olex2_submission_special_instructions 'No special instructions were received'
_oxdiff_exptl_absorpt_empirical_details
;
Empirical correction (ABSPACK) includes:
- Absorption correction using spherical harmonics
- Frame scaling
;
_oxdiff_exptl_absorpt_empirical_full_max 1.702
_oxdiff_exptl_absorpt_empirical_full_min 0.548

loop_
_space_group_symop_operation_xyz
'x, y, z'
'-x, y, -z'
'x+1/2, y+1/2, z'
'-x+1/2, y+1/2, -z'

loop_
_atom_site_label
_atom_site_type_symbol
_atom_site_fract_x
_atom_site_fract_y
_atom_site_fract_z
_atom_site_U_iso_or_equiv
_atom_site_adp_type
_atom_site_occupancy
_atom_site_site_symmetry_order
_atom_site_calc_flag
_atom_site_refinement_flags_posn
_atom_site_refinement_flags_occupancy
_atom_site_disorder_assembly
_atom_site_disorder_group
C21 C 0.6818(5) 0.1817(10) 0.90236(19) 0.0699(15) Uani 1 1 d . . . .
H21 H 0.6758 0.0558 0.9139 0.084 Uiso 1 1 calc R . . .
O2 O 0.6853(3) 0.6780(6) 0.90578(12) 0.0591(10) Uani 1 1 d . . . .
H2 H 0.631(6) 0.675(12) 0.920(2) 0.10(3) Uiso 1 1 d . . . .
C20 C 0.6895(4) 0.3431(8) 0.88753(16) 0.0529(11) Uani 1 1 d . . . .
O1 O 0.3330(3) 0.3149(6) 0.52811(11) 0.0592(9) Uani 1 1 d . . . .
H1 H 0.252(5) 0.301(9) 0.528(2) 0.09(2) Uiso 1 1 d . . . .
C17 C 0.7039(3) 0.5398(7) 0.86747(16) 0.0451(10) Uani 1 1 d . . . .
C16 C 0.8262(3) 0.5615(7) 0.84873(16) 0.0519(12) Uani 1 1 d . . . .
H16A H 0.8517 0.6935 0.8527 0.062 Uiso 1 1 calc R . . .
H16B H 0.8770 0.4779 0.8680 0.062 Uiso 1 1 calc R . . .
C15 C 0.8219(3) 0.5038(7) 0.79202(16) 0.0473(11) Uani 1 1 d . . . .
H15A H 0.8426 0.6115 0.7709 0.057 Uiso 1 1 calc R . . .
H15B H 0.8723 0.3972 0.7860 0.057 Uiso 1 1 calc R . . .
C14 C 0.6984(3) 0.4443(6) 0.78093(14) 0.0375(9) Uani 1 1 d . . . .
H14 H 0.6916 0.3117 0.7931 0.045 Uiso 1 1 calc R . . .
C13 C 0.6330(3) 0.5699(6) 0.81750(15) 0.0395(9) Uani 1 1 d . . . .
C18 C 0.6352(4) 0.7848(7) 0.80415(17) 0.0494(11) Uani 1 1 d . . . .
H18A H 0.7112 0.8305 0.8060 0.074 Uiso 1 1 calc GR . . .
H18B H 0.5911 0.8552 0.8277 0.074 Uiso 1 1 calc GR . . .
H18C H 0.6045 0.8031 0.7703 0.074 Uiso 1 1 calc GR . . .
C12 C 0.5107(3) 0.5005(8) 0.81743(15) 0.0472(11) Uani 1 1 d . . . .
H12A H 0.5078 0.3728 0.8323 0.057 Uiso 1 1 calc R . . .
H12B H 0.4671 0.5865 0.8380 0.057 Uiso 1 1 calc R . . .
C11 C 0.4594(3) 0.4946(7) 0.76341(14) 0.0424(10) Uani 1 1 d . . . .
H11A H 0.3841 0.4416 0.7643 0.051 Uiso 1 1 calc R . . .
H11B H 0.4534 0.6250 0.7504 0.051 Uiso 1 1 calc R . . .
C9 C 0.5287(3) 0.3739(6) 0.72754(14) 0.0368(9) Uani 1 1 d . . . .
H9 H 0.5313 0.2434 0.7417 0.044 Uiso 1 1 calc R . . .
C8 C 0.6509(3) 0.4449(6) 0.72691(14) 0.0351(8) Uani 1 1 d . . . .
H8 H 0.6508 0.5778 0.7144 0.042 Uiso 1 1 calc R . . .
C7 C 0.7158(3) 0.3224(8) 0.69090(14) 0.0469(10) Uani 1 1 d . . . .
H7A H 0.7116 0.1886 0.7012 0.056 Uiso 1 1 calc R . . .
H7B H 0.7942 0.3607 0.6925 0.056 Uiso 1 1 calc R . . .
C6 C 0.6697(3) 0.3428(8) 0.63667(15) 0.0459(10) Uani 1 1 d . . . .
H6A H 0.6968 0.4627 0.6227 0.055 Uiso 1 1 calc R . . .
H6B H 0.6988 0.2384 0.6165 0.055 Uiso 1 1 calc R . . .
C5 C 0.5427(3) 0.3406(6) 0.63183(14) 0.0370(8) Uani 1 1 d . . . .
C10 C 0.4759(3) 0.3564(6) 0.67433(14) 0.0363(8) Uani 1 1 d . . . .
C1 C 0.3603(3) 0.3543(7) 0.66576(15) 0.0432(10) Uani 1 1 d . . . .
H1A H 0.3144 0.3640 0.6935 0.052 Uiso 1 1 calc R . . .
C2 C 0.3107(3) 0.3388(7) 0.61824(15) 0.0472(10) Uani 1 1 d . . . .
H2A H 0.2328 0.3370 0.6144 0.057 Uiso 1 1 calc R . . .
C3 C 0.3763(3) 0.3257(6) 0.57599(14) 0.0421(9) Uani 1 1 d . . . .
C4 C 0.4923(3) 0.3240(7) 0.58371(14) 0.0415(9) Uani 1 1 d . . . .
H4 H 0.5376 0.3115 0.5558 0.050 Uiso 1 1 calc R . . .
N1 N 0.4657(4) 0.6545(13) 0.94848(18) 0.108(2) Uani 1 1 d D . . .
C23 C 0.4538(6) 0.8186(13) 0.9809(2) 0.092(2) Uani 1 1 d . . . .
H23A H 0.3824 0.8129 0.9975 0.110 Uiso 1 1 calc R . . .
H23B H 0.4557 0.9360 0.9610 0.110 Uiso 1 1 calc R . . .
C22 C 0.4537(6) 0.4720(14) 0.9813(3) 0.111(3) Uani 1 1 d . . . .
H22A H 0.3825 0.4734 0.9981 0.134 Uiso 1 1 calc R . . .
H22B H 0.4566 0.3576 0.9603 0.134 Uiso 1 1 calc R . . .
C25 C 0.0895(4) 0.3186(10) 0.46657(18) 0.0646(14) Uani 1 1 d . . . .
H25C H 0.1327 0.2444 0.4429 0.077 Uiso 0.490(17) 1 calc R P A 2
H25D H 0.1176 0.4496 0.4662 0.077 Uiso 0.490(17) 1 calc R P A 2
H25A H 0.1153 0.1861 0.4668 0.06(3) Uiso 0.510(17) 1 calc R P A 1
H25B H 0.1334 0.3878 0.4422 0.06(3) Uiso 0.510(17) 1 calc R P A 1
C24 C 0.0320(4) 0.3203(9) 0.55224(16) 0.0563(12) Uani 1 1 d . . . .
H24C H 0.0537 0.4518 0.5601 0.068 Uiso 0.490(17) 1 calc R P A 2
H24D H 0.0385 0.2463 0.5834 0.068 Uiso 0.490(17) 1 calc R P A 2
H24A H 0.0381 0.3984 0.5827 0.05(3) Uiso 0.510(17) 1 calc R P A 1
H24B H 0.0538 0.1900 0.5614 0.04(2) Uiso 0.510(17) 1 calc R P A 1
N2A N 0.1131(7) 0.3966(15) 0.5142(3) 0.050(3) Uani 0.510(17) 1 d . P A 1
H2AA H 0.122(11) 0.52(2) 0.505(5) 0.10(5) Uiso 0.510(17) 1 d . P A 1
N2B N 0.1092(6) 0.2418(15) 0.5161(3) 0.050(3) Uani 0.490(17) 1 d . P A 2
H2B H 0.087(6) 0.113(13) 0.507(3) 0.02(2) Uiso 0.490(17) 1 d . P A 2
H1B H 0.3973 0.6410 0.9356 0.476 Uiso 1 1 d D . . .

loop_
_atom_site_aniso_label
_atom_site_aniso_U_11
_atom_site_aniso_U_22
_atom_site_aniso_U_33
_atom_site_aniso_U_23
_atom_site_aniso_U_13
_atom_site_aniso_U_12
C21 0.083(4) 0.064(4) 0.062(3) 0.017(3) -0.007(3) -0.017(3)
O2 0.069(2) 0.063(2) 0.0459(16) -0.0153(18) 0.0067(16) -0.016(2)
C20 0.052(2) 0.062(3) 0.045(2) 0.006(3) -0.0024(18) -0.008(3)
O1 0.0534(18) 0.076(3) 0.0477(16) -0.0068(19) -0.0065(14) 0.0012(19)
C17 0.044(2) 0.047(3) 0.044(2) -0.001(2) 0.0039(18) -0.012(2)
C16 0.042(2) 0.057(3) 0.056(3) 0.002(2) -0.0041(19) -0.011(2)
C15 0.0285(18) 0.056(3) 0.057(3) -0.001(2) 0.0027(17) 0.0019(19)
C14 0.0341(19) 0.034(2) 0.045(2) 0.0009(19) 0.0045(16) -0.0002(16)
C13 0.0343(19) 0.041(2) 0.044(2) -0.001(2) 0.0057(16) -0.0060(17)
C18 0.048(2) 0.046(3) 0.055(2) -0.008(2) 0.0053(19) -0.002(2)
C12 0.038(2) 0.060(3) 0.044(2) -0.008(2) 0.0091(17) -0.007(2)
C11 0.0334(18) 0.050(3) 0.043(2) -0.002(2) 0.0029(16) -0.0024(19)
C9 0.0340(18) 0.034(2) 0.0426(19) -0.0031(19) 0.0035(15) -0.0006(17)
C8 0.0280(17) 0.036(2) 0.0411(19) 0.0003(19) 0.0022(14) 0.0040(15)
C7 0.0344(18) 0.058(3) 0.049(2) -0.007(2) 0.0043(16) 0.007(2)
C6 0.037(2) 0.052(3) 0.049(2) -0.008(2) 0.0090(16) 0.003(2)
C5 0.0393(19) 0.028(2) 0.0437(19) -0.0002(19) 0.0059(15) -0.0016(18)
C10 0.0358(18) 0.031(2) 0.0418(18) -0.0034(19) 0.0022(14) 0.0013(18)
C1 0.0350(19) 0.047(3) 0.048(2) -0.002(2) 0.0062(15) -0.004(2)
C2 0.038(2) 0.050(3) 0.053(2) -0.001(2) -0.0044(16) 0.000(2)
C3 0.051(2) 0.034(2) 0.0411(19) 0.000(2) -0.0029(16) -0.002(2)
C4 0.046(2) 0.038(2) 0.0408(18) -0.007(2) 0.0075(16) 0.003(2)
N1 0.090(4) 0.169(7) 0.066(3) -0.013(5) 0.003(3) -0.015(4)
C23 0.109(5) 0.113(6) 0.053(3) -0.010(4) 0.003(3) 0.025(5)
C22 0.120(6) 0.130(7) 0.085(5) -0.020(5) 0.020(4) -0.044(5)
C25 0.052(3) 0.080(4) 0.061(3) -0.001(3) 0.000(2) 0.000(3)
C24 0.059(3) 0.059(3) 0.050(2) 0.003(3) -0.007(2) 0.004(3)
N2A 0.051(5) 0.046(8) 0.052(5) 0.005(4) -0.008(3) -0.011(4)
N2B 0.041(4) 0.040(8) 0.067(6) -0.001(4) -0.008(4) 0.000(4)

loop_
_atom_type_symbol
_atom_type_description
_atom_type_scat_dispersion_real
_atom_type_scat_dispersion_imag
_atom_type_scat_source
C C 0.0033 0.0016 'International Tables Vol C Tables 4.2.6.8 and 6.1.1.4'
H H 0.0000 0.0000 'International Tables Vol C Tables 4.2.6.8 and 6.1.1.4'
N N 0.0061 0.0033 'International Tables Vol C Tables 4.2.6.8 and 6.1.1.4'
O O 0.0106 0.0060 'International Tables Vol C Tables 4.2.6.8 and 6.1.1.4'

loop_
_geom_angle_atom_site_label_1
_geom_angle_atom_site_label_2
_geom_angle_atom_site_label_3
_geom_angle
_geom_angle_site_symmetry_1
_geom_angle_site_symmetry_3
C20 C21 H21 180.0 . .
C17 O2 H2 119(6) . .
C21 C20 C17 177.0(5) . .
C3 O1 H1 111(3) . .
O2 C17 C20 110.4(3) . .
O2 C17 C16 109.3(3) . .
O2 C17 C13 114.8(4) . .
C20 C17 C16 108.9(4) . .
C20 C17 C13 111.2(3) . .
C13 C17 C16 101.8(3) . .
C17 C16 H16A 110.5 . .
C17 C16 H16B 110.5 . .
H16A C16 H16B 108.7 . .
C15 C16 C17 106.2(3) . .
C15 C16 H16A 110.5 . .
C15 C16 H16B 110.5 . .
C16 C15 H15A 110.8 . .
C16 C15 H15B 110.8 . .
H15A C15 H15B 108.9 . .
C14 C15 C16 104.6(3) . .
C14 C15 H15A 110.8 . .
C14 C15 H15B 110.8 . .
C15 C14 H14 106.2 . .
C13 C14 C15 103.3(3) . .
C13 C14 H14 106.2 . .
C8 C14 C15 120.0(3) . .
C8 C14 H14 106.2 . .
C8 C14 C13 114.1(3) . .
C14 C13 C17 100.5(3) . .
C14 C13 C18 113.3(3) . .
C14 C13 C12 108.9(3) . .
C18 C13 C17 108.2(3) . .
C18 C13 C12 109.2(4) . .
C12 C13 C17 116.6(3) . .
C13 C18 H18A 109.5 . .
C13 C18 H18B 109.5 . .
C13 C18 H18C 109.5 . .
H18A C18 H18B 109.5 . .
H18A C18 H18C 109.5 . .
H18B C18 H18C 109.5 . .
C13 C12 H12A 109.4 . .
C13 C12 H12B 109.4 . .
H12A C12 H12B 108.0 . .
C11 C12 C13 111.0(3) . .
C11 C12 H12A 109.4 . .
C11 C12 H12B 109.4 . .
C12 C11 H11A 109.1 . .
C12 C11 H11B 109.1 . .
H11A C11 H11B 107.8 . .
C9 C11 C12 112.5(3) . .
C9 C11 H11A 109.1 . .
C9 C11 H11B 109.1 . .
C11 C9 H9 106.4 . .
C11 C9 C8 111.3(3) . .
C8 C9 H9 106.4 . .
C10 C9 C11 113.5(3) . .
C10 C9 H9 106.4 . .
C10 C9 C8 112.2(3) . .
C14 C8 C9 108.3(3) . .
C14 C8 H8 108.3 . .
C9 C8 H8 108.3 . .
C7 C8 C14 114.0(3) . .
C7 C8 C9 109.4(3) . .
C7 C8 H8 108.3 . .
C8 C7 H7A 109.4 . .
C8 C7 H7B 109.4 . .
C8 C7 C6 111.3(3) . .
H7A C7 H7B 108.0 . .
C6 C7 H7A 109.4 . .
C6 C7 H7B 109.4 . .
C7 C6 H6A 108.7 . .
C7 C6 H6B 108.7 . .
H6A C6 H6B 107.6 . .
C5 C6 C7 114.0(3) . .
C5 C6 H6A 108.7 . .
C5 C6 H6B 108.7 . .
C10 C5 C6 121.7(3) . .
C4 C5 C6 118.5(3) . .
C4 C5 C10 119.8(3) . .
C5 C10 C9 121.0(3) . .
C1 C10 C9 121.9(3) . .
C1 C10 C5 117.2(3) . .
C10 C1 H1A 118.5 . .
C2 C1 C10 123.0(4) . .
C2 C1 H1A 118.5 . .
C1 C2 H2A 119.9 . .
C1 C2 C3 120.2(4) . .
C3 C2 H2A 119.9 . .
O1 C3 C2 123.2(4) . .
O1 C3 C4 118.9(3) . .
C2 C3 C4 117.9(3) . .
C5 C4 C3 122.0(3) . .
C5 C4 H4 119.0 . .
C3 C4 H4 119.0 . .
C23 N1 C22 107.8(5) . .
C23 N1 H1B 101.9 . .
C22 N1 H1B 91.5 . .
N1 C23 C23 108.8(5) . 2_657
N1 C23 H23A 109.9 . .
N1 C23 H23B 109.9 . .
C23 C23 H23A 109.9 2_657 .
C23 C23 H23B 109.9 2_657 .
H23A C23 H23B 108.3 . .
N1 C22 H22A 110.3 . .
N1 C22 H22B 110.3 . .
C22 C22 N1 107.3(5) 2_657 .
C22 C22 H22A 110.3 2_657 .
C22 C22 H22B 110.3 2_657 .
H22A C22 H22B 108.5 . .
H25C C25 H25D 107.5 . .
H25A C25 H25B 107.3 . .
C24 C25 H25C 108.4 2_556 .
C24 C25 H25D 108.4 2_556 .
C24 C25 H25A 108.0 2_556 .
C24 C25 H25B 108.0 2_556 .
N2A C25 H25A 108.0 . .
N2A C25 H25B 108.0 . .
N2A C25 C24 117.1(5) . 2_556
N2B C25 H25C 108.4 . .
N2B C25 H25D 108.4 . .
N2B C25 C24 115.5(5) . 2_556
C25 C24 H24C 108.8 2_556 .
C25 C24 H24D 108.8 2_556 .
C25 C24 H24A 108.7 2_556 .
C25 C24 H24B 108.7 2_556 .
H24C C24 H24D 107.7 . .
H24A C24 H24B 107.6 . .
N2A C24 C25 114.3(5) . 2_556
N2A C24 H24A 108.7 . .
N2A C24 H24B 108.7 . .
N2B C24 C25 113.7(5) . 2_556
N2B C24 H24C 108.8 . .
N2B C24 H24D 108.8 . .
C25 N2A C24 110.4(6) . .
C25 N2A H2AA 98(8) . .
C24 N2A H2AA 127(8) . .
C25 N2B C24 111.9(6) . .
C25 N2B H2B 95(5) . .
C24 N2B H2B 110(5) . .

loop_
_geom_bond_atom_site_label_1
_geom_bond_atom_site_label_2
_geom_bond_distance
_geom_bond_site_symmetry_2
C21 H21 0.9300 .
C21 C20 1.191(8) .
O2 H2 0.76(7) .
O2 C17 1.416(5) .
C20 C17 1.476(7) .
O1 H1 0.96(6) .
O1 C3 1.349(4) .
C17 C16 1.562(6) .
C17 C13 1.555(6) .
C16 H16A 0.9700 .
C16 H16B 0.9700 .
C16 C15 1.547(6) .
C15 H15A 0.9700 .
C15 H15B 0.9700 .
C15 C14 1.546(5) .
C14 H14 0.9800 .
C14 C13 1.532(6) .
C14 C8 1.515(5) .
C13 C18 1.534(6) .
C13 C12 1.535(5) .
C18 H18A 0.9600 .
C18 H18B 0.9600 .
C18 H18C 0.9600 .
C12 H12A 0.9700 .
C12 H12B 0.9700 .
C12 C11 1.531(5) .
C11 H11A 0.9700 .
C11 H11B 0.9700 .
C11 C9 1.527(5) .
C9 H9 0.9800 .
C9 C8 1.538(5) .
C9 C10 1.523(5) .
C8 H8 0.9800 .
C8 C7 1.507(6) .
C7 H7A 0.9700 .
C7 H7B 0.9700 .
C7 C6 1.521(5) .
C6 H6A 0.9700 .
C6 H6B 0.9700 .
C6 C5 1.514(5) .
C5 C10 1.401(5) .
C5 C4 1.390(5) .
C10 C1 1.388(5) .
C1 H1A 0.9300 .
C1 C2 1.371(5) .
C2 H2A 0.9300 .
C2 C3 1.385(6) .
C3 C4 1.391(5) .
C4 H4 0.9300 .
N1 C23 1.435(10) .
N1 C22 1.543(11) .
N1 H1B 0.8770 .
C23 C23 1.466(11) 2_657
C23 H23A 0.9700 .
C23 H23B 0.9700 .
C22 C22 1.455(14) 2_657
C22 H22A 0.9700 .
C22 H22B 0.9700 .
C25 H25C 0.9700 .
C25 H25D 0.9700 .
C25 H25A 0.9700 .
C25 H25B 0.9700 .
C25 C24 1.514(6) 2_556
C25 N2A 1.388(9) .
C25 N2B 1.422(10) .
C24 C25 1.514(6) 2_556
C24 H24C 0.9700 .
C24 H24D 0.9700 .
C24 H24A 0.9700 .
C24 H24B 0.9700 .
C24 N2A 1.512(10) .
C24 N2B 1.453(10) .
N2A H2AA 0.91(16) .
N2B H2B 0.96(9) .

loop_
_geom_hbond_atom_site_label_D
_geom_hbond_atom_site_label_H
_geom_hbond_atom_site_label_A
_geom_hbond_distance_DH
_geom_hbond_distance_HA
_geom_hbond_distance_DA
_geom_hbond_angle_DHA
_geom_hbond_site_symmetry_A
O2 H2 N1 0.76(7) 2.13(7) 2.888(6) 171(7) .
O1 H1 N2A 0.96(6) 1.82(6) 2.694(9) 150(6) .
O1 H1 N2B 0.96(6) 1.77(6) 2.723(9) 167(5) .
C25 H25D O1 0.97 2.61 3.569(8) 171.7 4_556
C25 H25A O1 0.97 2.65 3.619(8) 174.3 4_546
N2A H2AA O1 0.91(16) 2.28(16) 3.184(11) 170(11) 4_556
N2B H2B O1 0.96(9) 2.47(9) 3.267(11) 140(6) 4_546

loop_
_geom_torsion_atom_site_label_1
_geom_torsion_atom_site_label_2
_geom_torsion_atom_site_label_3
_geom_torsion_atom_site_label_4
_geom_torsion
_geom_torsion_site_symmetry_1
_geom_torsion_site_symmetry_4
O2 C17 C16 C15 -148.4(4) . .
O2 C17 C13 C14 162.8(3) . .
O2 C17 C13 C18 43.8(4) . .
O2 C17 C13 C12 -79.7(5) . .
C20 C17 C16 C15 91.0(4) . .
C20 C17 C13 C14 -70.9(4) . .
C20 C17 C13 C18 170.0(4) . .
C20 C17 C13 C12 46.6(5) . .
O1 C3 C4 C5 178.0(4) . .
C17 C16 C15 C14 -2.0(5) . .
C17 C13 C12 C11 -166.7(4) . .
C16 C17 C13 C14 44.9(4) . .
C16 C17 C13 C18 -74.1(4) . .
C16 C17 C13 C12 162.4(4) . .
C16 C15 C14 C13 30.4(5) . .
C16 C15 C14 C8 158.7(4) . .
C15 C14 C13 C17 -47.0(4) . .
C15 C14 C13 C18 68.3(4) . .
C15 C14 C13 C12 -170.0(4) . .
C15 C14 C8 C9 178.3(4) . .
C15 C14 C8 C7 56.3(5) . .
C14 C13 C12 C11 -53.9(5) . .
C14 C8 C7 C6 -175.2(4) . .
C13 C17 C16 C15 -26.5(5) . .
C13 C14 C8 C9 -58.4(4) . .
C13 C14 C8 C7 179.6(4) . .
C13 C12 C11 C9 54.7(5) . .
C18 C13 C12 C11 70.4(5) . .
C12 C11 C9 C8 -55.6(5) . .
C12 C11 C9 C10 176.7(3) . .
C11 C9 C8 C14 55.5(4) . .
C11 C9 C8 C7 -179.7(3) . .
C11 C9 C10 C5 148.0(4) . .
C11 C9 C10 C1 -32.3(6) . .
C9 C8 C7 C6 63.4(5) . .
C9 C10 C1 C2 180.0(4) . .
C8 C14 C13 C17 -179.0(3) . .
C8 C14 C13 C18 -63.7(5) . .
C8 C14 C13 C12 58.0(5) . .
C8 C9 C10 C5 20.8(5) . .
C8 C9 C10 C1 -159.5(4) . .
C8 C7 C6 C5 -43.1(6) . .
C7 C6 C5 C10 11.7(6) . .
C7 C6 C5 C4 -168.8(4) . .
C6 C5 C10 C9 -0.8(6) . .
C6 C5 C10 C1 179.5(4) . .
C6 C5 C4 C3 -178.4(4) . .
C5 C10 C1 C2 -0.3(7) . .
C10 C9 C8 C14 -176.1(3) . .
C10 C9 C8 C7 -51.3(4) . .
C10 C5 C4 C3 1.1(6) . .
C10 C1 C2 C3 -0.5(7) . .
C1 C2 C3 O1 -178.3(4) . .
C1 C2 C3 C4 1.6(7) . .
C2 C3 C4 C5 -1.9(7) . .
C4 C5 C10 C9 179.8(4) . .
C4 C5 C10 C1 0.1(6) . .
C23 N1 C22 C22 -63.4(8) . 2_657
C22 N1 C23 C23 63.5(7) . 2_657
C25 C24 N2A C25 -44.9(8) 2_556 .
C25 C24 N2B C25 47.5(8) 2_556 .
C24 C25 N2A C24 47.5(9) 2_556 .
C24 C25 N2B C24 -47.3(9) 2_556 .
N2A C25 N2B C24 56.4(8) . .
N2A C24 N2B C25 -53.2(7) . .
N2B C25 N2A C24 -52.4(7) . .
N2B C24 N2A C25 54.3(7) . .
